data_1551599
loop_
_publ_author_name
'HWANG, Long-Chih'
'CHUANG, Chung-Lin'
'SU, Chun-Wei'
'LEE, Gene-Hsiang'

_publ_section_title
;
 Packing of Two Independent Molecules:
 3-Amino-2-benzyl-6-bromo-1,2,4-triazin-5(2&lt;i&gt;H&lt;/i&gt;)-one
;
_journal_issue 0
_journal_name_full 'X-ray Structure Analysis Online'
_journal_page_first 33
_journal_paper_doi 10.2116/xraystruct.32.33
_journal_volume 32
_journal_year 2016
_chemical_formula_sum 'C10 H9 Br N4 O'
_chemical_formula_weight 281.12
_space_group_IT_number 61
_space_group_name_Hall '-P 2ac 2ab'
_space_group_name_H-M_alt 'P b c a'
_symmetry_cell_setting orthorhombic
_symmetry_space_group_name_Hall '-P 2ac 2ab'
_symmetry_space_group_name_H-M 'P b c a'
_atom_sites_solution_hydrogens geom
_atom_sites_solution_primary direct
_atom_sites_solution_secondary difmap
_audit_creation_method SHELXL-97
_cell_angle_alpha 90.00
_cell_angle_beta 90.00
_cell_angle_gamma 90.00
_cell_formula_units_Z 16
_cell_length_a 23.6829(13)
_cell_length_b 7.5558(4)
_cell_length_c 24.1777(13)
_cell_measurement_reflns_used 2177
_cell_measurement_temperature 295(2)
_cell_measurement_theta_max 19.98
_cell_measurement_theta_min 2.41
_cell_volume 4326.4(4)
_computing_cell_refinement 'Bruker SAINT'
_computing_data_collection 'Bruker SMART'
_computing_data_reduction 'Bruker SAINT'
_computing_molecular_graphics 'Bruker SHELXTL'
_computing_publication_material 'Bruker SHELXTL'
_computing_structure_refinement 'SHELXL-97 (Sheldrick, 1997)'
_computing_structure_solution 'SHELXS-97 (Sheldrick, 1990)'
_diffrn_ambient_temperature 295(2)
_diffrn_measured_fraction_theta_full 0.998
_diffrn_measured_fraction_theta_max 0.998
_diffrn_measurement_device_type 'BRUKER SMART SMART APEXCCD area detector'
_diffrn_measurement_method 'omega scans'
_diffrn_radiation_monochromator graphite
_diffrn_radiation_source 'fine-focus sealed tube'
_diffrn_radiation_type MoK\a
_diffrn_radiation_wavelength 0.71073
_diffrn_reflns_av_R_equivalents 0.0982
_diffrn_reflns_av_sigmaI/netI 0.0720
_diffrn_reflns_limit_h_max 30
_diffrn_reflns_limit_h_min -25
_diffrn_reflns_limit_k_max 9
_diffrn_reflns_limit_k_min -9
_diffrn_reflns_limit_l_max 23
_diffrn_reflns_limit_l_min -31
_diffrn_reflns_number 23631
_diffrn_reflns_theta_full 27.50
_diffrn_reflns_theta_max 27.50
_diffrn_reflns_theta_min 1.68
_exptl_absorpt_coefficient_mu 3.784
_exptl_absorpt_correction_T_max 0.9282
_exptl_absorpt_correction_T_min 0.4172
_exptl_absorpt_correction_type multi-scan
_exptl_crystal_colour colorless
_exptl_crystal_density_diffrn 1.726
_exptl_crystal_density_meas ?
_exptl_crystal_density_method 'not measured'
_exptl_crystal_description plate
_exptl_crystal_F_000 2240
_exptl_crystal_size_max 0.28
_exptl_crystal_size_mid 0.28
_exptl_crystal_size_min 0.02
_refine_diff_density_max 0.545
_refine_diff_density_min -0.431
_refine_diff_density_rms 0.096
_refine_ls_extinction_method none
_refine_ls_goodness_of_fit_ref 1.060
_refine_ls_hydrogen_treatment constr
_refine_ls_matrix_type full
_refine_ls_number_parameters 289
_refine_ls_number_reflns 4959
_refine_ls_number_restraints 0
_refine_ls_restrained_S_all 1.060
_refine_ls_R_factor_all 0.1003
_refine_ls_R_factor_gt 0.0527
_refine_ls_shift/su_max 0.005
_refine_ls_shift/su_mean 0.001
_refine_ls_structure_factor_coef Fsqd
_refine_ls_weighting_details 'calc w=1/[\s^2^(Fo^2^)+(0.0583P)^2^+0.0000P] where P=(Fo^2^+2Fc^2^)/3'
_refine_ls_weighting_scheme calc
_refine_ls_wR_factor_gt 0.1161
_refine_ls_wR_factor_ref 0.1348
_reflns_number_gt 3144
_reflns_number_total 4959
_reflns_threshold_expression >2sigma(I)
_cod_data_source_file 32_33_1.txt
_cod_data_source_block ic11962
_cod_depositor_comments
;
The following automatic conversions were performed:

'_symmetry_cell_setting' value 'Orthorhombic' changed to
'orthorhombic' according to
/home/andrius/struct/COD-crude-data/automatic-downloads/current/J-STAGE/lib/dictionaries/cif_core.dic
dictionary named 'cif_core.dic' version 2.4.2 from 2011-04-26.

'_exptl_crystal_density_meas' value 'not_measured' was changed to '?'
- the value is perceived as not measured.

Automatic conversion script
Id: cif_fix_values 6524 2018-11-02 12:15:13Z antanas 
;
_cod_original_sg_symbol_H-M Pbca
_cod_database_code 1551599

loop_
_symmetry_equiv_pos_as_xyz
'x, y, z'
'-x+1/2, -y, z+1/2'
'-x, y+1/2, -z+1/2'
'x+1/2, -y+1/2, -z'
'-x, -y, -z'
'x-1/2, y, -z-1/2'
'x, -y-1/2, z-1/2'
'-x-1/2, y-1/2, z'

loop_
_atom_site_label
_atom_site_type_symbol
_atom_site_fract_x
_atom_site_fract_y
_atom_site_fract_z
_atom_site_U_iso_or_equiv
_atom_site_adp_type
_atom_site_occupancy
_atom_site_symmetry_multiplicity
_atom_site_calc_flag
_atom_site_refinement_flags
Br1 Br 1.07126(2) 0.42441(7) 0.09454(2) 0.04362(17) Uani 1 1 d .
O1 O 0.98945(14) 0.1109(4) 0.07389(16) 0.0502(10) Uani 1 1 d .
N1 N 0.97175(16) 0.5753(5) 0.06810(16) 0.0346(9) Uani 1 1 d .
N2 N 0.91716(15) 0.5775(5) 0.05029(16) 0.0345(9) Uani 1 1 d .
N3 N 0.91289(15) 0.2655(5) 0.04505(15) 0.0331(9) Uani 1 1 d .
N4 N 0.83797(15) 0.4320(5) 0.01726(17) 0.0407(10) Uani 1 1 d .
H4A H 0.8203 0.3363 0.0088 0.049 Uiso 1 1 calc R
H4B H 0.8220 0.5330 0.0123 0.049 Uiso 1 1 calc R
C1 C 0.96651(19) 0.2527(6) 0.06511(18) 0.0336(11) Uani 1 1 d .
C2 C 0.99454(18) 0.4233(6) 0.07406(19) 0.0316(11) Uani 1 1 d .
C3 C 0.88963(18) 0.4239(6) 0.03791(19) 0.0312(10) Uani 1 1 d .
C4 C 0.8923(2) 0.7544(6) 0.0447(2) 0.0390(12) Uani 1 1 d .
H4C H 0.8727 0.7617 0.0096 0.047 Uiso 1 1 calc R
H4D H 0.9225 0.8414 0.0443 0.047 Uiso 1 1 calc R
C5 C 0.85154(19) 0.7998(6) 0.0907(2) 0.0344(11) Uani 1 1 d .
C6 C 0.8053(2) 0.9040(7) 0.0791(2) 0.0525(14) Uani 1 1 d .
H6A H 0.7985 0.9401 0.0429 0.063 Uiso 1 1 calc R
C7 C 0.7692(3) 0.9550(8) 0.1202(3) 0.0659(18) Uani 1 1 d .
H7A H 0.7381 1.0254 0.1118 0.079 Uiso 1 1 calc R
C8 C 0.7782(3) 0.9038(8) 0.1734(3) 0.0613(17) Uani 1 1 d .
H8C H 0.7536 0.9395 0.2013 0.074 Uiso 1 1 calc R
C9 C 0.8238(2) 0.7992(8) 0.1856(2) 0.0562(15) Uani 1 1 d .
H9A H 0.8300 0.7621 0.2218 0.067 Uiso 1 1 calc R
C10 C 0.8604(2) 0.7491(7) 0.1443(2) 0.0468(13) Uani 1 1 d .
H10A H 0.8916 0.6798 0.1529 0.056 Uiso 1 1 calc R
Br2 Br 0.68860(2) 0.52361(8) 0.32548(2) 0.04776(18) Uani 1 1 d .
O2 O 0.71421(14) 0.3368(5) 0.43712(14) 0.0459(9) Uani 1 1 d .
N5 N 0.80180(16) 0.5285(5) 0.33507(15) 0.0332(9) Uani 1 1 d .
N6 N 0.85215(15) 0.5052(5) 0.36131(15) 0.0322(9) Uani 1 1 d .
N7 N 0.80910(16) 0.3811(5) 0.44030(16) 0.0340(9) Uani 1 1 d .
N8 N 0.90389(17) 0.4297(5) 0.43906(17) 0.0412(10) Uani 1 1 d .
H8A H 0.9057 0.3871 0.4720 0.049 Uiso 1 1 calc R
H8B H 0.9341 0.4661 0.4229 0.049 Uiso 1 1 calc R
C11 C 0.7577(2) 0.3933(6) 0.41587(19) 0.0324(11) Uani 1 1 d .
C12 C 0.75776(19) 0.4788(6) 0.3609(2) 0.0322(10) Uani 1 1 d .
C13 C 0.8544(2) 0.4395(5) 0.4132(2) 0.0324(11) Uani 1 1 d .
C14 C 0.90099(19) 0.5406(6) 0.32477(19) 0.0354(11) Uani 1 1 d .
H14A H 0.9337 0.5680 0.3473 0.042 Uiso 1 1 calc R
H14B H 0.8929 0.6434 0.3021 0.042 Uiso 1 1 calc R
C15 C 0.91475(19) 0.3868(6) 0.2878(2) 0.0351(11) Uani 1 1 d .
C16 C 0.9547(2) 0.2649(7) 0.3019(2) 0.0503(14) Uani 1 1 d .
H16A H 0.9738 0.2765 0.3353 0.060 Uiso 1 1 calc R
C17 C 0.9671(3) 0.1252(9) 0.2676(3) 0.0720(19) Uani 1 1 d .
H17A H 0.9944 0.0430 0.2779 0.086 Uiso 1 1 calc R
C18 C 0.9397(3) 0.1070(9) 0.2187(3) 0.074(2) Uani 1 1 d .
H18A H 0.9487 0.0138 0.1952 0.089 Uiso 1 1 calc R
C19 C 0.8987(3) 0.2265(9) 0.2040(3) 0.0677(18) Uani 1 1 d .
H19A H 0.8794 0.2135 0.1707 0.081 Uiso 1 1 calc R
C20 C 0.8859(2) 0.3662(7) 0.2388(2) 0.0483(14) Uani 1 1 d .
H20A H 0.8578 0.4464 0.2291 0.058 Uiso 1 1 calc R

loop_
_atom_site_aniso_label
_atom_site_aniso_U_11
_atom_site_aniso_U_22
_atom_site_aniso_U_33
_atom_site_aniso_U_23
_atom_site_aniso_U_13
_atom_site_aniso_U_12
Br1 0.0315(3) 0.0484(3) 0.0509(4) -0.0005(2) -0.0081(2) -0.0002(2)
O1 0.043(2) 0.0342(19) 0.074(3) -0.0045(17) -0.0126(18) 0.0088(16)
N1 0.031(2) 0.037(2) 0.035(2) -0.0007(17) -0.0016(17) -0.0019(18)
N2 0.030(2) 0.034(2) 0.039(3) -0.0016(17) -0.0025(17) 0.0055(17)
N3 0.030(2) 0.034(2) 0.035(2) -0.0021(17) -0.0051(17) 0.0020(17)
N4 0.027(2) 0.037(2) 0.059(3) 0.0003(19) -0.0079(19) 0.0009(18)
C1 0.034(3) 0.036(3) 0.031(3) -0.004(2) 0.005(2) 0.002(2)
C2 0.021(2) 0.043(3) 0.031(3) -0.002(2) -0.0031(18) 0.001(2)
C3 0.033(3) 0.036(3) 0.025(3) 0.0020(19) 0.0016(19) -0.001(2)
C4 0.041(3) 0.031(3) 0.045(3) 0.003(2) -0.003(2) 0.003(2)
C5 0.035(3) 0.028(2) 0.040(3) -0.007(2) -0.007(2) 0.002(2)
C6 0.056(4) 0.054(3) 0.048(4) 0.002(3) -0.006(3) 0.015(3)
C7 0.057(4) 0.080(5) 0.061(5) -0.005(3) -0.005(3) 0.035(3)
C8 0.067(4) 0.074(4) 0.043(4) -0.019(3) 0.000(3) 0.014(3)
C9 0.069(4) 0.066(4) 0.033(3) -0.007(3) -0.005(3) 0.016(3)
C10 0.051(3) 0.054(3) 0.036(3) 0.000(3) -0.012(2) 0.016(3)
Br2 0.0344(3) 0.0595(4) 0.0493(4) -0.0025(3) -0.0070(2) 0.0040(2)
O2 0.039(2) 0.054(2) 0.045(2) 0.0002(17) 0.0140(17) -0.0032(17)
N5 0.035(2) 0.036(2) 0.029(2) -0.0031(17) 0.0002(17) 0.0025(17)
N6 0.030(2) 0.037(2) 0.030(2) 0.0005(18) 0.0046(17) 0.0014(17)
N7 0.040(2) 0.032(2) 0.030(2) -0.0002(16) 0.0029(18) -0.0026(17)
N8 0.034(2) 0.054(3) 0.036(3) 0.012(2) -0.0066(19) -0.004(2)
C11 0.035(3) 0.024(2) 0.038(3) -0.0087(19) 0.009(2) 0.0018(19)
C12 0.030(2) 0.028(2) 0.038(3) -0.003(2) -0.002(2) 0.0030(19)
C13 0.040(3) 0.024(2) 0.033(3) -0.0023(19) 0.003(2) 0.003(2)
C14 0.030(2) 0.046(3) 0.031(3) 0.005(2) 0.002(2) -0.007(2)
C15 0.033(3) 0.041(3) 0.031(3) 0.000(2) 0.014(2) -0.005(2)
C16 0.048(3) 0.057(4) 0.046(4) 0.002(3) 0.012(3) 0.005(3)
C17 0.069(5) 0.066(4) 0.081(6) 0.002(4) 0.021(4) 0.018(3)
C18 0.084(5) 0.072(5) 0.066(5) -0.022(4) 0.026(4) -0.001(4)
C19 0.067(4) 0.086(5) 0.050(4) -0.017(4) 0.013(3) -0.015(4)
C20 0.045(3) 0.060(3) 0.040(4) 0.000(3) 0.004(2) -0.001(3)

loop_
_atom_type_symbol
_atom_type_description
_atom_type_scat_dispersion_real
_atom_type_scat_dispersion_imag
_atom_type_scat_source
C C 0.0033 0.0016 'International Tables Vol C Tables 4.2.6.8 and 6.1.1.4'
H H 0.0000 0.0000 'International Tables Vol C Tables 4.2.6.8 and 6.1.1.4'
N N 0.0061 0.0033 'International Tables Vol C Tables 4.2.6.8 and 6.1.1.4'
O O 0.0106 0.0060 'International Tables Vol C Tables 4.2.6.8 and 6.1.1.4'
Br Br -0.2901 2.4595 'International Tables Vol C Tables 4.2.6.8 and 6.1.1.4'

loop_
_geom_angle_atom_site_label_1
_geom_angle_atom_site_label_2
_geom_angle_atom_site_label_3
_geom_angle
C2 N1 N2 116.6(4)
N1 N2 C3 120.8(4)
N1 N2 C4 114.8(4)
C3 N2 C4 124.3(4)
C3 N3 C1 119.8(4)
O1 C1 N3 122.6(4)
O1 C1 C2 123.0(4)
N3 C1 C2 114.3(4)
N1 C2 C1 125.7(4)
N1 C2 Br1 115.7(3)
C1 C2 Br1 118.6(3)
N4 C3 N3 118.3(4)
N4 C3 N2 119.0(4)
N3 C3 N2 122.7(4)
N2 C4 C5 113.3(4)
C10 C5 C6 118.3(5)
C10 C5 C4 122.3(4)
C6 C5 C4 119.3(5)
C7 C6 C5 120.7(5)
C6 C7 C8 120.6(6)
C7 C8 C9 119.4(6)
C8 C9 C10 119.9(5)
C5 C10 C9 121.0(5)
C12 N5 N6 116.8(4)
C13 N6 N5 121.0(4)
C13 N6 C14 126.1(4)
N5 N6 C14 112.5(4)
C13 N7 C11 119.1(4)
O2 C11 N7 123.2(4)
O2 C11 C12 121.9(4)
N7 C11 C12 114.9(4)
N5 C12 C11 124.8(4)
N5 C12 Br2 115.9(4)
C11 C12 Br2 119.2(3)
N8 C13 N7 117.4(4)
N8 C13 N6 119.5(4)
N7 C13 N6 123.1(4)
N6 C14 C15 112.6(4)
C16 C15 C20 118.9(5)
C16 C15 C14 121.7(5)
C20 C15 C14 119.5(5)
C15 C16 C17 121.1(6)
C18 C17 C16 120.1(6)
C17 C18 C19 119.8(6)
C18 C19 C20 120.0(6)
C15 C20 C19 120.1(6)

loop_
_geom_bond_atom_site_label_1
_geom_bond_atom_site_label_2
_geom_bond_distance
Br1 C2 1.883(4)
O1 C1 1.220(5)
N1 C2 1.277(5)
N1 N2 1.363(5)
N2 C3 1.364(6)
N2 C4 1.467(6)
N3 C3 1.329(5)
N3 C1 1.363(6)
N4 C3 1.323(5)
C1 C2 1.466(6)
C4 C5 1.512(6)
C5 C10 1.368(6)
C5 C6 1.378(7)
C6 C7 1.367(8)
C7 C8 1.360(8)
C8 C9 1.371(8)
C9 C10 1.376(7)
Br2 C12 1.879(5)
O2 C11 1.228(5)
N5 C12 1.273(6)
N5 N6 1.362(5)
N6 C13 1.350(6)
N6 C14 1.480(5)
N7 C13 1.333(6)
N7 C11 1.356(6)
N8 C13 1.330(6)
C11 C12 1.477(7)
C14 C15 1.502(6)
C15 C16 1.363(7)
C15 C20 1.377(7)
C16 C17 1.375(8)
C17 C18 1.354(9)
C18 C19 1.374(9)
C19 C20 1.383(8)
